data_7135395
loop_
_publ_author_name
'Koh, An-Ping'
'Vernezoul, Ga&#xeb;l'
'Fan, Jun'
'Zhang, Zheng-Feng'
'Su, Ming-Der'
'So, Cheuk-Wai'

_publ_section_title
;
 Bis(<i>N</i>-heterocyclic carbene)-borylene-mediated heteroallene
 activation.
;
_journal_issue 21
_journal_name_full 'Chemical communications (Cambridge, England)'
_journal_page_first 5980
_journal_page_last 5984
_journal_paper_doi 10.1039/d6cc00146g
_journal_volume 62
_journal_year 2026
_chemical_formula_sum 'C28 H40 B N3'
_chemical_formula_weight 429.44
_space_group_crystal_system monoclinic
_space_group_IT_number 14
_space_group_name_Hall '-P 2yn'
_space_group_name_H-M_alt 'P 1 21/n 1'
_atom_sites_solution_hydrogens geom
_audit_update_record
;
2023-06-16 deposited with the CCDC.	2026-02-11 downloaded from the CCDC.
;
_cell_angle_alpha 90
_cell_angle_beta 109.169(2)
_cell_angle_gamma 90
_cell_formula_units_Z 8
_cell_length_a 25.0088(17)
_cell_length_b 8.8029(6)
_cell_length_c 25.0143(19)
_cell_measurement_reflns_used 9721
_cell_measurement_temperature 100.(2)
_cell_measurement_theta_max 25.1583
_cell_measurement_theta_min 2.4427
_cell_volume 5201.6(6)
_computing_cell_refinement 'SAINT V8.40B (Bruker AXS LLC, 2019)'
_computing_data_collection 'APEX4 (Ver 2021.4-0, Bruker AXS Inc., 2021)'
_computing_data_reduction 'SAINT V8.40B (Bruker AXS LLC, 2019)'
_computing_publication_material 'APEX4 (Ver 2021.4-0, Bruker AXS Inc., 2021)'
_computing_structure_refinement 'SHELXL-2018/3 (Sheldrick, 2018)'
_computing_structure_solution 'XT, VERSION 2018/2'
_diffrn_ambient_temperature 100.(2)
_diffrn_detector_area_resol_mean 7.3910
_diffrn_measured_fraction_theta_full 0.998
_diffrn_measured_fraction_theta_max 0.998
_diffrn_measurement_device 'four-circle diffractometer'
_diffrn_measurement_device_type 'Photon II CPAD detector'
_diffrn_measurement_method 'phi and omega scans'
_diffrn_radiation_monochromator 'Multilayer Mirror'
_diffrn_radiation_probe x-ray
_diffrn_radiation_type MoK\a
_diffrn_radiation_wavelength 0.71073
_diffrn_reflns_av_R_equivalents 0.1386
_diffrn_reflns_av_unetI/netI 0.1102
_diffrn_reflns_limit_h_max 31
_diffrn_reflns_limit_h_min -31
_diffrn_reflns_limit_k_max 9
_diffrn_reflns_limit_k_min -11
_diffrn_reflns_limit_l_max 31
_diffrn_reflns_limit_l_min -31
_diffrn_reflns_number 52412
_diffrn_reflns_theta_full 25.24
_diffrn_reflns_theta_max 26.39
_diffrn_reflns_theta_min 2.17
_diffrn_source 'Incoatec microfocus source'
_diffrn_source_current 1.4
_diffrn_source_power 0.07
_diffrn_source_type 'Bruker D8 Quest'
_diffrn_source_voltage 50
_exptl_absorpt_coefficient_mu 0.063
_exptl_absorpt_correction_T_max 1.00
_exptl_absorpt_correction_T_min 0.84
_exptl_absorpt_correction_type multi-scan
_exptl_absorpt_process_details
;
Krause, L., Herbst-Irmer, R., Sheldrick, G. M., Stalke, D. (2015).
"Comparison of silver and molybdenum microfocus X-ray sources for
single-crystal structure determination"
J. Appl. Cryst. 48, 3-10.
doi:10.1107/S1600576714022985
;
_exptl_crystal_colour 'pale yellow'
_exptl_crystal_density_diffrn 1.097
_exptl_crystal_density_method 'not measured'
_exptl_crystal_description plate
_exptl_crystal_F_000 1872
_exptl_crystal_size_max 0.220
_exptl_crystal_size_mid 0.140
_exptl_crystal_size_min 0.040
_refine_diff_density_max 0.401
_refine_diff_density_min -0.301
_refine_ls_extinction_method none
_refine_ls_goodness_of_fit_ref 1.028
_refine_ls_hydrogen_treatment constr
_refine_ls_matrix_type full
_refine_ls_number_parameters 600
_refine_ls_number_reflns 10618
_refine_ls_number_restraints 0
_refine_ls_restrained_S_all 1.028
_refine_ls_R_factor_all 0.1145
_refine_ls_R_factor_gt 0.0636
_refine_ls_shift/su_max 0.000
_refine_ls_shift/su_mean 0.000
_refine_ls_structure_factor_coef Fsqd
_refine_ls_weighting_details 'w=1/[\s^2^(Fo^2^)+(0.0672P)^2^+0.3673P] where P=(Fo^2^+2Fc^2^)/3'
_refine_ls_weighting_scheme calc
_refine_ls_wR_factor_gt 0.1360
_refine_ls_wR_factor_ref 0.1605
_reflns_Friedel_coverage 0.000
_reflns_number_gt 7104
_reflns_number_total 10618
_reflns_threshold_expression 'I > 2\s(I)'
_cod_data_source_file d6cc00146g2.cif
_cod_data_source_block scw2657m
_cod_depositor_comments
;
The following automatic conversions were performed:

data item '_diffrn_radiation_probe' value 'X-ray' was changed to
'x-ray' in accordance with the
/home/data/users/saulius/crontab/automatic-downloads/rss-feeds/RSC/lib/dictionaries/cif_core.dic
dictionary named 'cif_core.dic' version 2.4.2 last updated on
2011-04-26.

data item '_exptl_absorpt_correction_type' value 'Multi-Scan' was
changed to 'multi-scan' in accordance with the
/home/data/users/saulius/crontab/automatic-downloads/rss-feeds/RSC/lib/dictionaries/cif_core.dic
dictionary named 'cif_core.dic' version 2.4.2 last updated on
2011-04-26.

Automatic conversion script
Id: cif_fix_values 8170 2020-07-09 18:12:32Z antanas 

 Adding full bibliography for 7135388--7135395.cif.
;
_cod_database_code 7135395

loop_
_space_group_symop_operation_xyz
'x, y, z'
'-x+1/2, y+1/2, -z+1/2'
'-x, -y, -z'
'x-1/2, -y-1/2, z-1/2'

loop_
_atom_site_type_symbol
_atom_site_label
_atom_site_fract_x
_atom_site_fract_y
_atom_site_fract_z
_atom_site_U_iso_or_equiv
_atom_site_adp_type
_atom_site_calc_flag
_atom_site_refinement_flags_adp
_atom_site_refinement_flags_occupancy
_atom_site_refinement_flags_posn
_atom_site_occupancy
_atom_site_disorder_assembly
_atom_site_disorder_group
B B1 0.60425(15) 0.4578(4) 0.16569(15) 0.0191(8) Uani d . . . 1 . .
B B2 0.16271(16) 1.0288(4) 0.10654(16) 0.0221(9) Uani d . . . 1 . .
C C1 0.64121(14) 0.3592(4) 0.13596(13) 0.0196(7) Uani d . . . 1 . .
C C2 0.70423(16) 0.5666(4) 0.12291(16) 0.0325(9) Uani d . . . 1 . .
H H2A 0.742130 0.569757 0.151242 0.049000 Uiso calc U . R 1 . .
H H2B 0.678682 0.632106 0.135059 0.049000 Uiso calc U . R 1 . .
H H2C 0.706083 0.602497 0.086479 0.049000 Uiso calc U . R 1 . .
C C3 0.74831(16) 0.3189(5) 0.06583(17) 0.0433(11) Uani d . . . 1 . .
H H3A 0.758165 0.221582 0.052453 0.065000 Uiso calc U . R 1 . .
H H3B 0.782060 0.363002 0.093569 0.065000 Uiso calc U . R 1 . .
H H3C 0.733814 0.388462 0.033719 0.065000 Uiso calc U . R 1 . .
C C4 0.70401(15) 0.2939(5) 0.09280(15) 0.0272(8) Uani d . . . 1 . .
C C5 0.67494(15) 0.1666(4) 0.09653(14) 0.0279(8) Uani d . . . 1 . .
C C6 0.67693(18) 0.0099(4) 0.07575(17) 0.0398(10) Uani d . . . 1 . .
H H6A 0.707186 0.002299 0.059016 0.060000 Uiso calc U . R 1 . .
H H6B 0.640565 -0.014780 0.047080 0.060000 Uiso calc U . R 1 . .
H H6C 0.684359 -0.061524 0.107414 0.060000 Uiso calc U . R 1 . .
C C7 0.59258(16) 0.1092(4) 0.13005(16) 0.0321(9) Uani d . . . 1 . .
H H7A 0.578721 0.149006 0.159663 0.048000 Uiso calc U . R 1 . .
H H7B 0.608413 0.007434 0.140695 0.048000 Uiso calc U . R 1 . .
H H7C 0.561186 0.103563 0.094215 0.048000 Uiso calc U . R 1 . .
C C8 0.55667(14) 0.7084(4) 0.15557(14) 0.0199(7) Uani d . . . 1 . .
C C9 0.50619(15) 0.7534(4) 0.11172(15) 0.0188(8) Uani d . . . 1 . .
C C10 0.47260(14) 0.8689(4) 0.12078(14) 0.0238(8) Uani d . . . 1 . .
H H10 0.438686 0.895312 0.091477 0.029000 Uiso calc U . R 1 . .
C C11 0.48756(15) 0.9475(4) 0.17222(15) 0.0262(8) Uani d . . . 1 . .
H H11 0.464787 1.028300 0.177810 0.031000 Uiso calc U . R 1 . .
C C12 0.53671(15) 0.9040(4) 0.21497(15) 0.0266(8) Uani d . . . 1 . .
H H12 0.547473 0.957332 0.249912 0.032000 Uiso calc U . R 1 . .
C C13 0.57060(14) 0.7851(4) 0.20827(14) 0.0205(8) Uani d . . . 1 . .
C C14 0.62433(15) 0.7463(4) 0.25728(16) 0.0235(8) Uani d . . . 1 . .
H H14 0.641227 0.653800 0.246000 0.028000 Uiso calc U . R 1 . .
C C15 0.66806(16) 0.8735(4) 0.26724(17) 0.0368(10) Uani d . . . 1 . .
H H15A 0.676920 0.891630 0.232408 0.055000 Uiso calc U . R 1 . .
H H15B 0.702606 0.843845 0.297602 0.055000 Uiso calc U . R 1 . .
H H15C 0.652722 0.966531 0.278094 0.055000 Uiso calc U . R 1 . .
C C16 0.61123(19) 0.7070(5) 0.31100(17) 0.0399(10) Uani d . . . 1 . .
H H16A 0.645567 0.668991 0.339707 0.060000 Uiso calc U . R 1 . .
H H16B 0.581780 0.628694 0.302538 0.060000 Uiso calc U . R 1 . .
H H16C 0.597907 0.798145 0.325298 0.060000 Uiso calc U . R 1 . .
C C17 0.49211(14) 0.6752(4) 0.05466(14) 0.0261(8) Uani d . . . 1 . .
H H17 0.503870 0.566471 0.061886 0.031000 Uiso calc U . R 1 . .
C C18 0.42939(16) 0.6771(5) 0.02015(16) 0.0379(10) Uani d . . . 1 . .
H H18A 0.407555 0.635625 0.042913 0.057000 Uiso calc U . R 1 . .
H H18B 0.422869 0.615229 -0.013965 0.057000 Uiso calc U . R 1 . .
H H18C 0.417364 0.781863 0.009272 0.057000 Uiso calc U . R 1 . .
C C19 0.52670(18) 0.7452(4) 0.02080(17) 0.0336(10) Uani d . . . 1 . .
H H19A 0.515636 0.851637 0.012415 0.050000 Uiso calc U . R 1 . .
H H19B 0.519633 0.689139 -0.014708 0.050000 Uiso calc U . R 1 . .
H H19C 0.567058 0.739795 0.042927 0.050000 Uiso calc U . R 1 . .
C C20 0.59147(14) 0.3790(4) 0.21738(14) 0.0208(8) Uani d . . . 1 . .
C C21 0.63631(14) 0.3378(4) 0.26648(13) 0.0206(7) Uani d . . . 1 . .
C C22 0.62544(15) 0.2768(4) 0.31292(15) 0.0237(8) Uani d . . . 1 . .
H H22 0.656310 0.252144 0.345799 0.028000 Uiso calc U . R 1 . .
C C23 0.57026(16) 0.2506(4) 0.31267(15) 0.0223(8) Uani d . . . 1 . .
C C24 0.52644(14) 0.2861(4) 0.26384(14) 0.0207(7) Uani d . . . 1 . .
H H24 0.488646 0.266158 0.262352 0.025000 Uiso calc U . R 1 . .
C C25 0.53577(14) 0.3502(3) 0.21672(14) 0.0195(7) Uani d . . . 1 . .
C C26 0.48579(14) 0.3837(4) 0.16488(14) 0.0240(8) Uani d . . . 1 . .
H H26A 0.451085 0.347288 0.170709 0.036000 Uiso calc U . R 1 . .
H H26B 0.490704 0.332024 0.132098 0.036000 Uiso calc U . R 1 . .
H H26C 0.483059 0.493485 0.158090 0.036000 Uiso calc U . R 1 . .
C C27 0.55917(17) 0.1800(5) 0.36289(15) 0.0379(10) Uani d . . . 1 . .
H H27A 0.525518 0.226670 0.367822 0.057000 Uiso calc U . R 1 . .
H H27B 0.591896 0.196903 0.396969 0.057000 Uiso calc U . R 1 . .
H H27C 0.552895 0.070675 0.356537 0.057000 Uiso calc U . R 1 . .
C C28 0.69728(14) 0.3606(4) 0.27018(15) 0.0290(9) Uani d . . . 1 . .
H H28A 0.721539 0.356318 0.309886 0.044000 Uiso calc U . R 1 . .
H H28B 0.701443 0.459883 0.254252 0.044000 Uiso calc U . R 1 . .
H H28C 0.708424 0.280404 0.248783 0.044000 Uiso calc U . R 1 . .
C C29 0.13490(14) 1.1203(4) 0.14658(13) 0.0195(7) Uani d . . . 1 . .
C C30 0.12059(17) 0.9022(4) 0.20465(16) 0.0308(9) Uani d . . . 1 . .
H H30A 0.146587 0.848787 0.189141 0.046000 Uiso calc U . R 1 . .
H H30B 0.083108 0.854761 0.190552 0.046000 Uiso calc U . R 1 . .
H H30C 0.134937 0.896461 0.246066 0.046000 Uiso calc U . R 1 . .
C C31 0.06796(15) 1.1385(4) 0.25644(15) 0.0282(8) Uani d . . . 1 . .
H H31A 0.054960 1.232700 0.269069 0.042000 Uiso calc U . R 1 . .
H H31B 0.096741 1.090515 0.288493 0.042000 Uiso calc U . R 1 . .
H H31C 0.035853 1.069141 0.241479 0.042000 Uiso calc U . R 1 . .
C C32 0.09265(14) 1.1736(4) 0.21151(14) 0.0216(8) Uani d . . . 1 . .
C C33 0.09731(14) 1.3051(4) 0.18627(15) 0.0211(7) Uani d . . . 1 . .
C C34 0.07893(17) 1.4613(4) 0.19365(16) 0.0342(9) Uani d . . . 1 . .
H H34A 0.060799 1.461440 0.222934 0.051000 Uiso calc U . R 1 . .
H H34B 0.051914 1.497032 0.157842 0.051000 Uiso calc U . R 1 . .
H H34C 0.111917 1.528792 0.205060 0.051000 Uiso calc U . R 1 . .
C C35 0.13017(17) 1.3772(4) 0.10428(17) 0.0330(9) Uani d . . . 1 . .
H H35A 0.145021 1.324242 0.077680 0.050000 Uiso calc U . R 1 . .
H H35B 0.156632 1.457408 0.123642 0.050000 Uiso calc U . R 1 . .
H H35C 0.093379 1.422418 0.083553 0.050000 Uiso calc U . R 1 . .
C C36 0.15142(14) 0.7727(4) 0.05984(14) 0.0199(8) Uani d . . . 1 . .
C C37 0.20302(14) 0.6922(4) 0.07487(14) 0.0212(7) Uani d . . . 1 . .
C C38 0.20781(14) 0.5686(4) 0.04247(14) 0.0231(8) Uani d . . . 1 . .
H H38 0.242312 0.513143 0.053139 0.028000 Uiso calc U . R 1 . .
C C39 0.16377(15) 0.5230(4) -0.00513(14) 0.0257(8) Uani d . . . 1 . .
H H39 0.167796 0.437695 -0.026757 0.031000 Uiso calc U . R 1 . .
C C40 0.11382(14) 0.6054(4) -0.02018(14) 0.0242(8) Uani d . . . 1 . .
H H40 0.083678 0.575965 -0.052987 0.029000 Uiso calc U . R 1 . .
C C41 0.10616(15) 0.7289(4) 0.01078(15) 0.0201(8) Uani d . . . 1 . .
C C42 0.05002(14) 0.8115(4) -0.00461(14) 0.0252(8) Uani d . . . 1 . .
H H42 0.058642 0.918855 0.008491 0.030000 Uiso calc U . R 1 . .
C C43 0.01792(17) 0.8181(5) -0.06799(16) 0.0407(10) Uani d . . . 1 . .
H H43A 0.042213 0.863028 -0.087551 0.061000 Uiso calc U . R 1 . .
H H43B -0.016163 0.880305 -0.074824 0.061000 Uiso calc U . R 1 . .
H H43C 0.007090 0.715051 -0.082317 0.061000 Uiso calc U . R 1 . .
C C44 0.01352(17) 0.7458(5) 0.02769(19) 0.0365(10) Uani d . . . 1 . .
H H44A 0.005291 0.638914 0.017200 0.055000 Uiso calc U . R 1 . .
H H44B -0.022032 0.802797 0.018285 0.055000 Uiso calc U . R 1 . .
H H44C 0.033728 0.753126 0.068445 0.055000 Uiso calc U . R 1 . .
C C45 0.25324(15) 0.7353(4) 0.12629(16) 0.0229(8) Uani d . . . 1 . .
H H45 0.242709 0.829714 0.142694 0.027000 Uiso calc U . R 1 . .
C C46 0.26608(16) 0.6131(4) 0.17193(15) 0.0312(9) Uani d . . . 1 . .
H H46A 0.232416 0.595393 0.182904 0.047000 Uiso calc U . R 1 . .
H H46B 0.297400 0.646730 0.205020 0.047000 Uiso calc U . R 1 . .
H H46C 0.276682 0.518741 0.157213 0.047000 Uiso calc U . R 1 . .
C C47 0.30606(16) 0.7715(5) 0.11055(17) 0.0334(9) Uani d . . . 1 . .
H H47A 0.318788 0.679471 0.096225 0.050000 Uiso calc U . R 1 . .
H H47B 0.336186 0.807937 0.144117 0.050000 Uiso calc U . R 1 . .
H H47C 0.297020 0.850172 0.081219 0.050000 Uiso calc U . R 1 . .
C C48 0.21260(13) 1.1061(3) 0.08967(14) 0.0185(7) Uani d . . . 1 . .
C C49 0.26301(14) 1.1510(4) 0.13223(14) 0.0209(7) Uani d . . . 1 . .
C C50 0.30867(15) 1.2077(4) 0.11819(16) 0.0259(8) Uani d . . . 1 . .
H H50 0.342366 1.234855 0.147645 0.031000 Uiso calc U . R 1 . .
C C51 0.30627(15) 1.2256(4) 0.06201(15) 0.0240(8) Uani d . . . 1 . .
C C52 0.25625(14) 1.1835(4) 0.02050(15) 0.0236(8) Uani d . . . 1 . .
H H52 0.253392 1.195845 -0.018077 0.028000 Uiso calc U . R 1 . .
C C53 0.20999(13) 1.1239(4) 0.03295(14) 0.0198(7) Uani d . . . 1 . .
C C54 0.15755(14) 1.0825(4) -0.01549(14) 0.0252(8) Uani d . . . 1 . .
H H54A 0.151827 0.972314 -0.015935 0.038000 Uiso calc U . R 1 . .
H H54B 0.162101 1.114390 -0.051280 0.038000 Uiso calc U . R 1 . .
H H54C 0.124662 1.133924 -0.010696 0.038000 Uiso calc U . R 1 . .
C C55 0.35624(16) 1.2853(5) 0.04812(17) 0.0389(10) Uani d . . . 1 . .
H H55A 0.370478 1.377223 0.070359 0.058000 Uiso calc U . R 1 . .
H H55B 0.344815 1.309727 0.007698 0.058000 Uiso calc U . R 1 . .
H H55C 0.386127 1.208140 0.057218 0.058000 Uiso calc U . R 1 . .
C C56 0.26910(15) 1.1367(4) 0.19433(15) 0.0283(8) Uani d . . . 1 . .
H H56A 0.309267 1.141364 0.217188 0.042000 Uiso calc U . R 1 . .
H H56B 0.253200 1.039485 0.200857 0.042000 Uiso calc U . R 1 . .
H H56C 0.248773 1.220168 0.205106 0.042000 Uiso calc U . R 1 . .
N N1 0.68304(11) 0.4108(3) 0.11689(11) 0.0216(6) Uani d . . . 1 . .
N N2 0.63654(12) 0.2100(3) 0.12346(12) 0.0211(6) Uani d . . . 1 . .
N N3 0.59015(11) 0.5981(3) 0.14323(11) 0.0213(6) Uani d . . . 1 . .
N N4 0.11630(11) 1.0614(3) 0.18704(11) 0.0207(6) Uani d . . . 1 . .
N N5 0.12342(12) 1.2692(3) 0.14599(12) 0.0190(6) Uani d . . . 1 . .
N N6 0.14007(11) 0.8872(3) 0.09298(11) 0.0206(6) Uani d . . . 1 . .

loop_
_atom_site_aniso_label
_atom_site_aniso_U_11
_atom_site_aniso_U_22
_atom_site_aniso_U_33
_atom_site_aniso_U_12
_atom_site_aniso_U_13
_atom_site_aniso_U_23
B1 0.0143(19) 0.0217(19) 0.018(2) -0.0002(15) 0.0005(16) -0.0047(16)
B2 0.021(2) 0.026(2) 0.017(2) 0.0018(16) 0.0036(17) 0.0033(16)
C1 0.0193(18) 0.0232(18) 0.0150(17) 0.0015(14) 0.0038(14) 0.0048(14)
C2 0.027(2) 0.036(2) 0.036(2) -0.0022(17) 0.0130(18) 0.0080(17)
C3 0.030(2) 0.071(3) 0.032(2) 0.006(2) 0.0161(19) 0.008(2)
C4 0.023(2) 0.043(2) 0.0164(18) 0.0076(17) 0.0080(16) 0.0040(16)
C5 0.028(2) 0.038(2) 0.0174(18) 0.0109(17) 0.0078(16) -0.0036(16)
C6 0.044(2) 0.041(2) 0.038(2) 0.0124(19) 0.017(2) -0.0056(19)
C7 0.041(2) 0.0206(18) 0.038(2) -0.0069(16) 0.0170(19) -0.0009(17)
C8 0.0182(18) 0.0177(17) 0.0225(19) 0.0011(14) 0.0051(15) -0.0020(14)
C9 0.0207(18) 0.0167(16) 0.0167(18) -0.0026(13) 0.0029(15) 0.0011(13)
C10 0.0229(18) 0.0222(18) 0.0240(19) -0.0016(15) 0.0046(16) 0.0033(15)
C11 0.026(2) 0.0178(17) 0.036(2) 0.0018(14) 0.0122(17) -0.0005(16)
C12 0.032(2) 0.0245(18) 0.0255(19) -0.0059(16) 0.0116(17) -0.0018(15)
C13 0.0224(19) 0.0173(17) 0.0197(18) -0.0037(14) 0.0039(15) 0.0019(14)
C14 0.020(2) 0.0237(18) 0.022(2) 0.0007(14) 0.0002(16) -0.0033(14)
C15 0.028(2) 0.037(2) 0.040(2) -0.0005(17) 0.0032(19) -0.0048(18)
C16 0.043(3) 0.044(2) 0.025(2) 0.000(2) 0.0013(19) 0.0006(19)
C17 0.0250(19) 0.0224(18) 0.0262(19) 0.0016(15) 0.0018(16) 0.0044(15)
C18 0.038(2) 0.043(2) 0.028(2) 0.0003(19) 0.0036(19) -0.0017(18)
C19 0.048(3) 0.028(2) 0.025(2) -0.0033(17) 0.012(2) -0.0011(16)
C20 0.0264(19) 0.0141(16) 0.0228(18) 0.0008(14) 0.0093(16) -0.0037(14)
C21 0.0229(18) 0.0180(17) 0.0186(18) 0.0018(14) 0.0040(15) -0.0008(14)
C22 0.024(2) 0.0212(18) 0.0190(18) 0.0025(15) -0.0017(16) 0.0049(15)
C23 0.029(2) 0.0189(17) 0.0168(19) -0.0049(14) 0.0053(16) 0.0011(14)
C24 0.0178(17) 0.0221(17) 0.0243(19) -0.0044(14) 0.0100(15) -0.0029(15)
C25 0.0197(18) 0.0164(16) 0.0201(18) 0.0004(13) 0.0032(14) -0.0020(14)
C26 0.0198(18) 0.0285(19) 0.0201(18) 0.0015(15) 0.0019(15) -0.0035(15)
C27 0.043(2) 0.045(2) 0.024(2) -0.011(2) 0.0095(18) 0.0039(19)
C28 0.0201(19) 0.035(2) 0.028(2) 0.0065(16) 0.0032(16) 0.0056(16)
C29 0.0169(17) 0.0238(18) 0.0154(17) -0.0024(14) 0.0022(14) 0.0009(14)
C30 0.041(2) 0.0261(19) 0.030(2) 0.0035(16) 0.0175(18) 0.0061(16)
C31 0.028(2) 0.032(2) 0.028(2) -0.0033(16) 0.0133(17) -0.0057(16)
C32 0.0186(18) 0.0215(18) 0.0238(19) 0.0012(14) 0.0058(15) -0.0064(15)
C33 0.0142(17) 0.0200(17) 0.0267(19) 0.0001(14) 0.0034(15) -0.0066(15)
C34 0.040(2) 0.029(2) 0.037(2) 0.0054(17) 0.0156(19) 0.0015(17)
C35 0.039(2) 0.0213(18) 0.043(2) 0.0038(17) 0.0192(19) 0.0096(17)
C36 0.0193(18) 0.0220(17) 0.0190(18) -0.0060(14) 0.0072(15) -0.0010(14)
C37 0.0234(18) 0.0198(17) 0.0187(18) -0.0014(15) 0.0044(15) 0.0013(15)
C38 0.0239(19) 0.0201(17) 0.0264(19) 0.0011(14) 0.0096(16) 0.0039(15)
C39 0.032(2) 0.0242(19) 0.0213(18) 0.0001(16) 0.0094(16) -0.0034(15)
C40 0.0238(19) 0.0277(18) 0.0192(18) -0.0058(15) 0.0043(15) -0.0046(15)
C41 0.0210(19) 0.0232(18) 0.0168(18) -0.0003(14) 0.0073(15) 0.0012(14)
C42 0.0176(18) 0.0279(19) 0.0257(19) -0.0038(15) 0.0013(15) -0.0040(16)
C43 0.030(2) 0.054(3) 0.029(2) 0.015(2) -0.0035(18) -0.005(2)
C44 0.024(2) 0.041(2) 0.046(3) 0.0017(17) 0.014(2) -0.0013(19)
C45 0.0167(19) 0.0221(18) 0.027(2) 0.0000(14) 0.0033(16) -0.0041(15)
C46 0.029(2) 0.035(2) 0.023(2) -0.0010(17) -0.0014(17) 0.0013(16)
C47 0.023(2) 0.045(2) 0.030(2) -0.0062(17) 0.0055(17) -0.0002(18)
C48 0.0171(17) 0.0161(16) 0.0206(17) 0.0014(13) 0.0038(14) -0.0030(14)
C49 0.0216(18) 0.0208(17) 0.0200(18) -0.0002(14) 0.0063(15) -0.0025(14)
C50 0.0181(18) 0.029(2) 0.028(2) -0.0047(16) 0.0044(16) -0.0059(16)
C51 0.023(2) 0.0255(19) 0.028(2) -0.0025(15) 0.0140(17) -0.0014(15)
C52 0.0254(19) 0.0236(18) 0.0237(19) 0.0032(15) 0.0104(15) 0.0022(15)
C53 0.0158(17) 0.0197(17) 0.0237(18) 0.0032(13) 0.0061(15) -0.0001(14)
C54 0.0216(19) 0.033(2) 0.0174(18) -0.0013(15) 0.0015(15) 0.0005(15)
C55 0.028(2) 0.057(3) 0.034(2) -0.0061(19) 0.0138(18) 0.002(2)
C56 0.0250(19) 0.033(2) 0.0230(19) -0.0074(16) 0.0033(16) -0.0059(15)
N1 0.0187(15) 0.0270(16) 0.0180(15) 0.0005(12) 0.0044(12) 0.0042(12)
N2 0.0217(15) 0.0249(15) 0.0170(15) 0.0011(13) 0.0068(12) -0.0010(12)
N3 0.0232(16) 0.0190(14) 0.0194(15) -0.0009(12) 0.0037(13) -0.0021(12)
N4 0.0224(15) 0.0220(15) 0.0159(14) 0.0031(12) 0.0040(12) 0.0002(12)
N5 0.0193(15) 0.0217(15) 0.0170(15) 0.0003(12) 0.0073(12) 0.0028(12)
N6 0.0184(15) 0.0234(15) 0.0188(15) 0.0010(12) 0.0044(12) -0.0012(12)

loop_
_atom_type_symbol
_atom_type_description
_atom_type_scat_dispersion_real
_atom_type_scat_dispersion_imag
_atom_type_scat_source
C C 0.0033 0.0016 'International Tables Vol C Tables 4.2.6.8 and 6.1.1.4'
H H 0.0000 0.0000 'International Tables Vol C Tables 4.2.6.8 and 6.1.1.4'
B B 0.0013 0.0007 'International Tables Vol C Tables 4.2.6.8 and 6.1.1.4'
N N 0.0061 0.0033 'International Tables Vol C Tables 4.2.6.8 and 6.1.1.4'

loop_
_geom_angle_atom_site_label_1
_geom_angle_atom_site_label_2
_geom_angle_atom_site_label_3
_geom_angle_site_symmetry_1
_geom_angle_site_symmetry_3
_geom_angle
_geom_angle_publ_flag
N3 B1 C20 . . 129.8(3) ?
N3 B1 C1 . . 114.1(3) ?
C20 B1 C1 . . 116.0(3) ?
N6 B2 C48 . . 128.4(3) ?
N6 B2 C29 . . 112.5(3) ?
C48 B2 C29 . . 119.1(3) ?
N2 C1 N1 . . 105.2(3) ?
N2 C1 B1 . . 127.7(3) ?
N1 C1 B1 . . 127.1(3) ?
N1 C2 H2A . . 109.500000 ?
N1 C2 H2B . . 109.500000 ?
H2A C2 H2B . . 109.500000 ?
N1 C2 H2C . . 109.500000 ?
H2A C2 H2C . . 109.500000 ?
H2B C2 H2C . . 109.500000 ?
C4 C3 H3A . . 109.500000 ?
C4 C3 H3B . . 109.500000 ?
H3A C3 H3B . . 109.500000 ?
C4 C3 H3C . . 109.500000 ?
H3A C3 H3C . . 109.500000 ?
H3B C3 H3C . . 109.500000 ?
C5 C4 N1 . . 107.3(3) ?
C5 C4 C3 . . 130.4(4) ?
N1 C4 C3 . . 122.2(4) ?
C4 C5 N2 . . 106.1(3) ?
C4 C5 C6 . . 131.7(3) ?
N2 C5 C6 . . 122.2(3) ?
C5 C6 H6A . . 109.500000 ?
C5 C6 H6B . . 109.500000 ?
H6A C6 H6B . . 109.500000 ?
C5 C6 H6C . . 109.500000 ?
H6A C6 H6C . . 109.500000 ?
H6B C6 H6C . . 109.500000 ?
N2 C7 H7A . . 109.500000 ?
N2 C7 H7B . . 109.500000 ?
H7A C7 H7B . . 109.500000 ?
N2 C7 H7C . . 109.500000 ?
H7A C7 H7C . . 109.500000 ?
H7B C7 H7C . . 109.500000 ?
N3 C8 C13 . . 124.1(3) ?
N3 C8 C9 . . 118.1(3) ?
C13 C8 C9 . . 117.8(3) ?
C10 C9 C8 . . 120.6(3) ?
C10 C9 C17 . . 121.4(3) ?
C8 C9 C17 . . 118.0(3) ?
C9 C10 C11 . . 121.4(3) ?
C9 C10 H10 . . 119.300000 ?
C11 C10 H10 . . 119.300000 ?
C12 C11 C10 . . 118.2(3) ?
C12 C11 H11 . . 120.900000 ?
C10 C11 H11 . . 120.900000 ?
C13 C12 C11 . . 122.3(3) ?
C13 C12 H12 . . 118.900000 ?
C11 C12 H12 . . 118.900000 ?
C12 C13 C8 . . 119.8(3) ?
C12 C13 C14 . . 118.7(3) ?
C8 C13 C14 . . 121.4(3) ?
C16 C14 C15 . . 111.9(3) ?
C16 C14 C13 . . 111.7(3) ?
C15 C14 C13 . . 111.1(3) ?
C16 C14 H14 . . 107.300000 ?
C15 C14 H14 . . 107.300000 ?
C13 C14 H14 . . 107.300000 ?
C14 C15 H15A . . 109.500000 ?
C14 C15 H15B . . 109.500000 ?
H15A C15 H15B . . 109.500000 ?
C14 C15 H15C . . 109.500000 ?
H15A C15 H15C . . 109.500000 ?
H15B C15 H15C . . 109.500000 ?
C14 C16 H16A . . 109.500000 ?
C14 C16 H16B . . 109.500000 ?
H16A C16 H16B . . 109.500000 ?
C14 C16 H16C . . 109.500000 ?
H16A C16 H16C . . 109.500000 ?
H16B C16 H16C . . 109.500000 ?
C9 C17 C18 . . 113.9(3) ?
C9 C17 C19 . . 109.9(3) ?
C18 C17 C19 . . 110.3(3) ?
C9 C17 H17 . . 107.500000 ?
C18 C17 H17 . . 107.500000 ?
C19 C17 H17 . . 107.500000 ?
C17 C18 H18A . . 109.500000 ?
C17 C18 H18B . . 109.500000 ?
H18A C18 H18B . . 109.500000 ?
C17 C18 H18C . . 109.500000 ?
H18A C18 H18C . . 109.500000 ?
H18B C18 H18C . . 109.500000 ?
C17 C19 H19A . . 109.500000 ?
C17 C19 H19B . . 109.500000 ?
H19A C19 H19B . . 109.500000 ?
C17 C19 H19C . . 109.500000 ?
H19A C19 H19C . . 109.500000 ?
H19B C19 H19C . . 109.500000 ?
C25 C20 C21 . . 117.6(3) ?
C25 C20 B1 . . 122.0(3) ?
C21 C20 B1 . . 120.4(3) ?
C22 C21 C20 . . 120.7(3) ?
C22 C21 C28 . . 118.2(3) ?
C20 C21 C28 . . 121.1(3) ?
C21 C22 C23 . . 121.7(3) ?
C21 C22 H22 . . 119.100000 ?
C23 C22 H22 . . 119.100000 ?
C24 C23 C22 . . 117.5(3) ?
C24 C23 C27 . . 121.4(3) ?
C22 C23 C27 . . 121.1(3) ?
C23 C24 C25 . . 122.3(3) ?
C23 C24 H24 . . 118.800000 ?
C25 C24 H24 . . 118.800000 ?
C24 C25 C20 . . 120.1(3) ?
C24 C25 C26 . . 119.0(3) ?
C20 C25 C26 . . 120.8(3) ?
C25 C26 H26A . . 109.500000 ?
C25 C26 H26B . . 109.500000 ?
H26A C26 H26B . . 109.500000 ?
C25 C26 H26C . . 109.500000 ?
H26A C26 H26C . . 109.500000 ?
H26B C26 H26C . . 109.500000 ?
C23 C27 H27A . . 109.500000 ?
C23 C27 H27B . . 109.500000 ?
H27A C27 H27B . . 109.500000 ?
C23 C27 H27C . . 109.500000 ?
H27A C27 H27C . . 109.500000 ?
H27B C27 H27C . . 109.500000 ?
C21 C28 H28A . . 109.500000 ?
C21 C28 H28B . . 109.500000 ?
H28A C28 H28B . . 109.500000 ?
C21 C28 H28C . . 109.500000 ?
H28A C28 H28C . . 109.500000 ?
H28B C28 H28C . . 109.500000 ?
N5 C29 N4 . . 105.0(3) ?
N5 C29 B2 . . 128.1(3) ?
N4 C29 B2 . . 126.9(3) ?
N4 C30 H30A . . 109.500000 ?
N4 C30 H30B . . 109.500000 ?
H30A C30 H30B . . 109.500000 ?
N4 C30 H30C . . 109.500000 ?
H30A C30 H30C . . 109.500000 ?
H30B C30 H30C . . 109.500000 ?
C32 C31 H31A . . 109.500000 ?
C32 C31 H31B . . 109.500000 ?
H31A C31 H31B . . 109.500000 ?
C32 C31 H31C . . 109.500000 ?
H31A C31 H31C . . 109.500000 ?
H31B C31 H31C . . 109.500000 ?
C33 C32 N4 . . 106.9(3) ?
C33 C32 C31 . . 131.2(3) ?
N4 C32 C31 . . 122.0(3) ?
C32 C33 N5 . . 106.0(3) ?
C32 C33 C34 . . 131.6(3) ?
N5 C33 C34 . . 122.4(3) ?
C33 C34 H34A . . 109.500000 ?
C33 C34 H34B . . 109.500000 ?
H34A C34 H34B . . 109.500000 ?
C33 C34 H34C . . 109.500000 ?
H34A C34 H34C . . 109.500000 ?
H34B C34 H34C . . 109.500000 ?
N5 C35 H35A . . 109.500000 ?
N5 C35 H35B . . 109.500000 ?
H35A C35 H35B . . 109.500000 ?
N5 C35 H35C . . 109.500000 ?
H35A C35 H35C . . 109.500000 ?
H35B C35 H35C . . 109.500000 ?
N6 C36 C37 . . 123.5(3) ?
N6 C36 C41 . . 116.7(3) ?
C37 C36 C41 . . 119.6(3) ?
C38 C37 C36 . . 119.1(3) ?
C38 C37 C45 . . 119.0(3) ?
C36 C37 C45 . . 122.0(3) ?
C37 C38 C39 . . 122.1(3) ?
C37 C38 H38 . . 118.900000 ?
C39 C38 H38 . . 118.900000 ?
C40 C39 C38 . . 118.2(3) ?
C40 C39 H39 . . 120.900000 ?
C38 C39 H39 . . 120.900000 ?
C41 C40 C39 . . 122.5(3) ?
C41 C40 H40 . . 118.800000 ?
C39 C40 H40 . . 118.800000 ?
C40 C41 C36 . . 118.6(3) ?
C40 C41 C42 . . 121.5(3) ?
C36 C41 C42 . . 119.9(3) ?
C41 C42 C44 . . 110.5(3) ?
C41 C42 C43 . . 114.2(3) ?
C44 C42 C43 . . 111.4(3) ?
C41 C42 H42 . . 106.800000 ?
C44 C42 H42 . . 106.800000 ?
C43 C42 H42 . . 106.800000 ?
C42 C43 H43A . . 109.500000 ?
C42 C43 H43B . . 109.500000 ?
H43A C43 H43B . . 109.500000 ?
C42 C43 H43C . . 109.500000 ?
H43A C43 H43C . . 109.500000 ?
H43B C43 H43C . . 109.500000 ?
C42 C44 H44A . . 109.500000 ?
C42 C44 H44B . . 109.500000 ?
H44A C44 H44B . . 109.500000 ?
C42 C44 H44C . . 109.500000 ?
H44A C44 H44C . . 109.500000 ?
H44B C44 H44C . . 109.500000 ?
C37 C45 C46 . . 111.7(3) ?
C37 C45 C47 . . 112.1(3) ?
C46 C45 C47 . . 110.6(3) ?
C37 C45 H45 . . 107.400000 ?
C46 C45 H45 . . 107.400000 ?
C47 C45 H45 . . 107.400000 ?
C45 C46 H46A . . 109.500000 ?
C45 C46 H46B . . 109.500000 ?
H46A C46 H46B . . 109.500000 ?
C45 C46 H46C . . 109.500000 ?
H46A C46 H46C . . 109.500000 ?
H46B C46 H46C . . 109.500000 ?
C45 C47 H47A . . 109.500000 ?
C45 C47 H47B . . 109.500000 ?
H47A C47 H47B . . 109.500000 ?
C45 C47 H47C . . 109.500000 ?
H47A C47 H47C . . 109.500000 ?
H47B C47 H47C . . 109.500000 ?
C53 C48 C49 . . 117.6(3) ?
C53 C48 B2 . . 122.2(3) ?
C49 C48 B2 . . 120.1(3) ?
C50 C49 C48 . . 120.8(3) ?
C50 C49 C56 . . 118.3(3) ?
C48 C49 C56 . . 120.9(3) ?
C49 C50 C51 . . 121.8(3) ?
C49 C50 H50 . . 119.100000 ?
C51 C50 H50 . . 119.100000 ?
C52 C51 C50 . . 117.0(3) ?
C52 C51 C55 . . 122.4(3) ?
C50 C51 C55 . . 120.7(3) ?
C51 C52 C53 . . 122.9(3) ?
C51 C52 H52 . . 118.600000 ?
C53 C52 H52 . . 118.600000 ?
C52 C53 C48 . . 120.0(3) ?
C52 C53 C54 . . 118.5(3) ?
C48 C53 C54 . . 121.5(3) ?
C53 C54 H54A . . 109.500000 ?
C53 C54 H54B . . 109.500000 ?
H54A C54 H54B . . 109.500000 ?
C53 C54 H54C . . 109.500000 ?
H54A C54 H54C . . 109.500000 ?
H54B C54 H54C . . 109.500000 ?
C51 C55 H55A . . 109.500000 ?
C51 C55 H55B . . 109.500000 ?
H55A C55 H55B . . 109.500000 ?
C51 C55 H55C . . 109.500000 ?
H55A C55 H55C . . 109.500000 ?
H55B C55 H55C . . 109.500000 ?
C49 C56 H56A . . 109.500000 ?
C49 C56 H56B . . 109.500000 ?
H56A C56 H56B . . 109.500000 ?
C49 C56 H56C . . 109.500000 ?
H56A C56 H56C . . 109.500000 ?
H56B C56 H56C . . 109.500000 ?
C1 N1 C4 . . 110.5(3) ?
C1 N1 C2 . . 124.9(3) ?
C4 N1 C2 . . 124.6(3) ?
C1 N2 C5 . . 111.0(3) ?
C1 N2 C7 . . 125.2(3) ?
C5 N2 C7 . . 123.4(3) ?
B1 N3 C8 . . 130.0(3) ?
C29 N4 C32 . . 111.0(3) ?
C29 N4 C30 . . 125.8(3) ?
C32 N4 C30 . . 123.2(3) ?
C29 N5 C33 . . 111.1(3) ?
C29 N5 C35 . . 124.7(3) ?
C33 N5 C35 . . 123.7(3) ?
B2 N6 C36 . . 131.3(3) ?

loop_
_geom_bond_atom_site_label_1
_geom_bond_atom_site_label_2
_geom_bond_site_symmetry_2
_geom_bond_distance
_geom_bond_publ_flag
B1 N3 . 1.355(5) ?
B1 C20 . 1.589(5) ?
B1 C1 . 1.616(5) ?
B2 N6 . 1.365(5) ?
B2 C48 . 1.595(5) ?
B2 C29 . 1.610(5) ?
C1 N2 . 1.346(4) ?
C1 N1 . 1.362(4) ?
C2 N1 . 1.460(4) ?
C2 H2A . 0.980000 ?
C2 H2B . 0.980000 ?
C2 H2C . 0.980000 ?
C3 C4 . 1.490(5) ?
C3 H3A . 0.980000 ?
C3 H3B . 0.980000 ?
C3 H3C . 0.980000 ?
C4 C5 . 1.356(5) ?
C4 N1 . 1.380(5) ?
C5 N2 . 1.395(4) ?
C5 C6 . 1.481(5) ?
C6 H6A . 0.980000 ?
C6 H6B . 0.980000 ?
C6 H6C . 0.980000 ?
C7 N2 . 1.464(4) ?
C7 H7A . 0.980000 ?
C7 H7B . 0.980000 ?
C7 H7C . 0.980000 ?
C8 N3 . 1.382(4) ?
C8 C13 . 1.419(5) ?
C8 C9 . 1.430(5) ?
C9 C10 . 1.384(5) ?
C9 C17 . 1.518(5) ?
C10 C11 . 1.399(5) ?
C10 H10 . 0.950000 ?
C11 C12 . 1.392(5) ?
C11 H11 . 0.950000 ?
C12 C13 . 1.391(5) ?
C12 H12 . 0.950000 ?
C13 C14 . 1.531(5) ?
C14 C16 . 1.524(5) ?
C14 C15 . 1.527(5) ?
C14 H14 . 1.000000 ?
C15 H15A . 0.980000 ?
C15 H15B . 0.980000 ?
C15 H15C . 0.980000 ?
C16 H16A . 0.980000 ?
C16 H16B . 0.980000 ?
C16 H16C . 0.980000 ?
C17 C18 . 1.522(5) ?
C17 C19 . 1.525(5) ?
C17 H17 . 1.000000 ?
C18 H18A . 0.980000 ?
C18 H18B . 0.980000 ?
C18 H18C . 0.980000 ?
C19 H19A . 0.980000 ?
C19 H19B . 0.980000 ?
C19 H19C . 0.980000 ?
C20 C25 . 1.411(5) ?
C20 C21 . 1.412(5) ?
C21 C22 . 1.385(5) ?
C21 C28 . 1.511(5) ?
C22 C23 . 1.397(5) ?
C22 H22 . 0.950000 ?
C23 C24 . 1.383(5) ?
C23 C27 . 1.506(5) ?
C24 C25 . 1.394(5) ?
C24 H24 . 0.950000 ?
C25 C26 . 1.505(4) ?
C26 H26A . 0.980000 ?
C26 H26B . 0.980000 ?
C26 H26C . 0.980000 ?
C27 H27A . 0.980000 ?
C27 H27B . 0.980000 ?
C27 H27C . 0.980000 ?
C28 H28A . 0.980000 ?
C28 H28B . 0.980000 ?
C28 H28C . 0.980000 ?
C29 N5 . 1.341(4) ?
C29 N4 . 1.348(4) ?
C30 N4 . 1.463(4) ?
C30 H30A . 0.980000 ?
C30 H30B . 0.980000 ?
C30 H30C . 0.980000 ?
C31 C32 . 1.482(5) ?
C31 H31A . 0.980000 ?
C31 H31B . 0.980000 ?
C31 H31C . 0.980000 ?
C32 C33 . 1.342(5) ?
C32 N4 . 1.392(4) ?
C33 N5 . 1.405(4) ?
C33 C34 . 1.480(5) ?
C34 H34A . 0.980000 ?
C34 H34B . 0.980000 ?
C34 H34C . 0.980000 ?
C35 N5 . 1.462(4) ?
C35 H35A . 0.980000 ?
C35 H35B . 0.980000 ?
C35 H35C . 0.980000 ?
C36 N6 . 1.392(4) ?
C36 C37 . 1.410(5) ?
C36 C41 . 1.422(5) ?
C37 C38 . 1.386(5) ?
C37 C45 . 1.521(5) ?
C38 C39 . 1.389(5) ?
C38 H38 . 0.950000 ?
C39 C40 . 1.385(5) ?
C39 H39 . 0.950000 ?
C40 C41 . 1.384(5) ?
C40 H40 . 0.950000 ?
C41 C42 . 1.514(5) ?
C42 C44 . 1.519(5) ?
C42 C43 . 1.525(5) ?
C42 H42 . 1.000000 ?
C43 H43A . 0.980000 ?
C43 H43B . 0.980000 ?
C43 H43C . 0.980000 ?
C44 H44A . 0.980000 ?
C44 H44B . 0.980000 ?
C44 H44C . 0.980000 ?
C45 C46 . 1.524(5) ?
C45 C47 . 1.531(5) ?
C45 H45 . 1.000000 ?
C46 H46A . 0.980000 ?
C46 H46B . 0.980000 ?
C46 H46C . 0.980000 ?
C47 H47A . 0.980000 ?
C47 H47B . 0.980000 ?
C47 H47C . 0.980000 ?
C48 C53 . 1.408(5) ?
C48 C49 . 1.413(5) ?
C49 C50 . 1.393(5) ?
C49 C56 . 1.516(5) ?
C50 C51 . 1.396(5) ?
C50 H50 . 0.950000 ?
C51 C52 . 1.388(5) ?
C51 C55 . 1.498(5) ?
C52 C53 . 1.396(5) ?
C52 H52 . 0.950000 ?
C53 C54 . 1.509(4) ?
C54 H54A . 0.980000 ?
C54 H54B . 0.980000 ?
C54 H54C . 0.980000 ?
C55 H55A . 0.980000 ?
C55 H55B . 0.980000 ?
C55 H55C . 0.980000 ?
C56 H56A . 0.980000 ?
C56 H56B . 0.980000 ?
C56 H56C . 0.980000 ?
